data_7117595
loop_
_publ_author_name
'Rancan, Marzio'
'Armelao, Lidia'

_publ_section_title
;
 Exploiting dimensional variability in coordination polymers: solvent
 promotes reversible conversion between 3D and chiral 1D architectures.
;
_journal_issue 65
_journal_name_full 'Chemical communications (Cambridge, England)'
_journal_page_first 12947
_journal_page_last 12949
_journal_paper_doi 10.1039/c5cc04349b
_journal_volume 51
_journal_year 2015
_chemical_formula_moiety 'C9 H16 Cu0.5 N O2 S2, Cl O4'
_chemical_formula_sum 'C9 H16 Cl Cu0.5 N O6 S2'
_chemical_formula_weight 365.57
_space_group_crystal_system trigonal
_space_group_IT_number 152
_space_group_name_Hall 'P 31 2"'
_space_group_name_H-M_alt 'P 31 2 1'
_symmetry_space_group_name_Hall 'P 31 2"'
_symmetry_space_group_name_H-M 'P 31 2 1'
_atom_sites_solution_hydrogens geom
_atom_sites_solution_primary iterative
_audit_creation_date 2015-05-22
_audit_creation_method
;
Olex2 1.2
(compiled 2015.01.26 svn.r3150 for OlexSys, GUI svn.r4998)
;
_audit_update_record
;
2015-05-25 deposited with the CCDC.
2015-07-02 downloaded from the CCDC.
;
_cell_angle_alpha 90
_cell_angle_beta 90
_cell_angle_gamma 120
_cell_formula_units_Z 6
_cell_length_a 10.7197(7)
_cell_length_b 10.7197(7)
_cell_length_c 23.0839(12)
_cell_measurement_reflns_used 4316
_cell_measurement_temperature 293(2)
_cell_measurement_theta_max 28.7800
_cell_measurement_theta_min 2.8220
_cell_volume 2297.2(2)
_computing_cell_refinement
;
CrysAlisPro, Agilent Technologies,
Version 1.171.36.28 (release 01-02-2013 CrysAlis171 .NET)
(compiled Feb  1 2013,16:14:44)
;
_computing_data_collection
;
CrysAlisPro, Agilent Technologies,
Version 1.171.36.28 (release 01-02-2013 CrysAlis171 .NET)
(compiled Feb  1 2013,16:14:44)
;
_computing_data_reduction
;
CrysAlisPro, Agilent Technologies,
Version 1.171.36.28 (release 01-02-2013 CrysAlis171 .NET)
(compiled Feb  1 2013,16:14:44)
;
_computing_molecular_graphics 'Olex2 (Dolomanov et al., 2009)'
_computing_publication_material 'Olex2 (Dolomanov et al., 2009)'
_computing_structure_refinement 'ShelXL (Sheldrick, 2008)'
_computing_structure_solution 'olex2.solve (Bourhis et al., 2015)'
_diffrn_ambient_temperature 293(2)
_diffrn_detector_area_resol_mean 16.1274
_diffrn_measured_fraction_theta_full 0.999
_diffrn_measured_fraction_theta_max 0.904
_diffrn_measurement_details
;
  1 omega  -41.00   22.00   0.5000   40.0000
omega____ theta____ kappa____ phi______ frames
    -       18.4255  -38.0000  -30.0000 126

  2 omega   -9.00   48.00   0.5000   40.0000
omega____ theta____ kappa____ phi______ frames
    -       18.4255  -77.0000 -180.0000 114

  3 omega  -12.00   83.00   0.5000   40.0000
omega____ theta____ kappa____ phi______ frames
    -       18.4255   77.0000  -30.0000 190
;
_diffrn_measurement_device_type 'Xcalibur, Eos, Gemini'
_diffrn_measurement_method '\w scans'
_diffrn_orient_matrix_UB_11 0.0605626000
_diffrn_orient_matrix_UB_12 0.0168305000
_diffrn_orient_matrix_UB_13 0.0176094000
_diffrn_orient_matrix_UB_21 0.0209331000
_diffrn_orient_matrix_UB_22 0.0741324000
_diffrn_orient_matrix_UB_23 -0.0011735000
_diffrn_orient_matrix_UB_31 -0.0415392000
_diffrn_orient_matrix_UB_32 -0.0084120000
_diffrn_orient_matrix_UB_33 0.0251351000
_diffrn_radiation_monochromator graphite
_diffrn_radiation_type MoK\a
_diffrn_radiation_wavelength 0.71073
_diffrn_reflns_av_R_equivalents 0.0226
_diffrn_reflns_av_unetI/netI 0.0275
_diffrn_reflns_Laue_measured_fraction_full 0.999
_diffrn_reflns_Laue_measured_fraction_max 0.904
_diffrn_reflns_limit_h_max 14
_diffrn_reflns_limit_h_min -13
_diffrn_reflns_limit_k_max 12
_diffrn_reflns_limit_k_min -10
_diffrn_reflns_limit_l_max 31
_diffrn_reflns_limit_l_min -31
_diffrn_reflns_number 10332
_diffrn_reflns_point_group_measured_fraction_full 0.995
_diffrn_reflns_point_group_measured_fraction_max 0.868
_diffrn_reflns_theta_full 26.000
_diffrn_reflns_theta_max 29.273
_diffrn_reflns_theta_min 2.365
_diffrn_source 'Enhance (Mo) X-ray Source'
_exptl_absorpt_coefficient_mu 1.217
_exptl_absorpt_correction_T_max 1.00000
_exptl_absorpt_correction_T_min 0.89976
_exptl_absorpt_correction_type multi-scan
_exptl_absorpt_process_details
;
CrysAlisPro, Agilent Technologies,
Version 1.171.36.28 (release 01-02-2013 CrysAlis171 .NET)
(compiled Feb  1 2013,16:14:44)
Empirical absorption correction using spherical harmonics,
 implemented in SCALE3 ABSPACK scaling algorithm.
;
_exptl_crystal_colour 'light blue'
_exptl_crystal_density_diffrn 1.585
_exptl_crystal_description prism
_exptl_crystal_F_000 1131
_exptl_crystal_size_max 0.2
_exptl_crystal_size_mid 0.1
_exptl_crystal_size_min 0.1
_refine_diff_density_max 0.553
_refine_diff_density_min -0.381
_refine_diff_density_rms 0.057
_refine_ls_abs_structure_details
;
 Flack x determined using 1261 quotients [(I+)-(I-)]/[(I+)+(I-)]
 (Parsons, Flack and Wagner, Acta Cryst. B69 (2013) 249-259).
;
_refine_ls_abs_structure_Flack 0.004(6)
_refine_ls_extinction_method none
_refine_ls_goodness_of_fit_ref 1.061
_refine_ls_hydrogen_treatment constr
_refine_ls_matrix_type full
_refine_ls_number_parameters 181
_refine_ls_number_reflns 3634
_refine_ls_number_restraints 0
_refine_ls_restrained_S_all 1.061
_refine_ls_R_factor_all 0.0382
_refine_ls_R_factor_gt 0.0328
_refine_ls_shift/su_max 0.000
_refine_ls_shift/su_mean 0.000
_refine_ls_structure_factor_coef Fsqd
_refine_ls_weighting_details 'w=1/[\s^2^(Fo^2^)+(0.0501P)^2^+0.4335P] where P=(Fo^2^+2Fc^2^)/3'
_refine_ls_weighting_scheme calc
_refine_ls_wR_factor_gt 0.0845
_refine_ls_wR_factor_ref 0.0877
_reflns_Friedel_coverage 0.675
_reflns_Friedel_fraction_full 0.989
_reflns_Friedel_fraction_max 0.820
_reflns_number_gt 3341
_reflns_number_total 3634
_reflns_threshold_expression 'I > 2\s(I)'
_cod_data_source_file c5cc04349b2.cif
_cod_data_source_block compound_2_P3121
_cod_original_cell_volume 2297.2(3)
_cod_original_formula_sum 'C9 H16 Cl Cu0.50 N O6 S2'
_cod_database_code 7117595
_shelx_space_group_comment
;
The symmetry employed for this shelxl refinement is uniquely defined
by the following loop, which should always be used as a source of
symmetry information in preference to the above space-group names.
They are only intended as comments.
;
_reflns_odcompleteness_completeness 99.84
_reflns_odcompleteness_iscentric 1
_reflns_odcompleteness_theta 26.32
_olex2_refinement_description
;
1. Fixed Uiso
 At 1.2 times of:
  All C(H) groups
 At 1.5 times of:
  All C(H,H,H) groups
2.a Aromatic/amide H refined with riding coordinates:
 C5(H5), C2(H2), C1(H1), C4(H4)
2.b Idealised Me refined as rotating group:
 C8(H8A,H8B,H8C), C9(H9A,H9B,H9C), C6(H6A,H6B,H6C), C7(H7A,H7B,H7C)
;
_shelx_shelxl_version_number 2014/7
_olex2_submission_special_instructions 'No special instructions were received'

loop_
_space_group_symop_operation_xyz
'x, y, z'
'-y, x-y, z+1/3'
'-x+y, -x, z+2/3'
'x-y, -y, -z+2/3'
'-x, -x+y, -z+1/3'
'y, x, -z'

loop_
_atom_site_label
_atom_site_type_symbol
_atom_site_fract_x
_atom_site_fract_y
_atom_site_fract_z
_atom_site_U_iso_or_equiv
_atom_site_adp_type
_atom_site_occupancy
_atom_site_site_symmetry_order
_atom_site_calc_flag
_atom_site_refinement_flags_posn
_atom_site_refinement_flags_adp
_atom_site_refinement_flags_occupancy
Cu1 Cu 0.57166(5) 0.57166(5) 0.5000 0.02570(14) Uani 1 2 d S T P
S2 S 0.40381(11) 0.24857(9) 0.52859(4) 0.0372(2) Uani 1 1 d . . .
S1 S 0.42597(12) 0.66866(12) 0.61371(4) 0.0469(3) Uani 1 1 d . . .
Cl1 Cl 0.86376(14) 0.18653(13) 0.55443(7) 0.0739(4) Uani 1 1 d . . .
O2 O 0.4877(3) 0.4009(3) 0.55363(9) 0.0362(5) Uani 1 1 d . . .
N1 N 0.7449(3) 0.6621(3) 0.55279(9) 0.0267(5) Uani 1 1 d . . .
O1 O 0.4501(3) 0.6679(3) 0.54975(10) 0.0433(6) Uani 1 1 d . . .
C5 C 0.7850(4) 0.7888(4) 0.57828(14) 0.0318(7) Uani 1 1 d . . .
H5 H 0.7439 0.8425 0.5656 0.038 Uiso 1 1 calc R . .
C2 C 0.9134(4) 0.6387(4) 0.61237(13) 0.0306(7) Uani 1 1 d . . .
H2 H 0.9587 0.5869 0.6222 0.037 Uiso 1 1 calc R . .
C3 C 0.9482(3) 0.7664(4) 0.64175(11) 0.0252(6) Uani 1 1 d . . .
C1 C 0.8119(4) 0.5901(4) 0.56884(13) 0.0307(7) Uani 1 1 d . . .
H1 H 0.7890 0.5046 0.5500 0.037 Uiso 1 1 calc R . .
C4 C 0.8844(4) 0.8428(4) 0.62237(13) 0.0304(7) Uani 1 1 d . . .
H4 H 0.9087 0.9309 0.6391 0.037 Uiso 1 1 calc R . .
O3 O 0.8846(5) 0.3245(4) 0.5673(2) 0.0924(14) Uani 1 1 d . . .
O4 O 0.7509(6) 0.0828(5) 0.5873(3) 0.125(2) Uani 1 1 d . . .
C8 C 0.2695(5) 0.1490(5) 0.5812(2) 0.0614(12) Uani 1 1 d . . .
H8A H 0.3141 0.1590 0.6183 0.092 Uiso 1 1 calc GR . .
H8B H 0.2179 0.0492 0.5704 0.092 Uiso 1 1 calc GR . .
H8C H 0.2037 0.1850 0.5835 0.092 Uiso 1 1 calc GR . .
C9 C 0.5152(5) 0.1721(5) 0.5397(2) 0.0553(10) Uani 1 1 d . . .
H9A H 0.6012 0.2232 0.5169 0.083 Uiso 1 1 calc GR . .
H9B H 0.4643 0.0727 0.5283 0.083 Uiso 1 1 calc GR . .
H9C H 0.5405 0.1790 0.5799 0.083 Uiso 1 1 calc GR . .
C6 C 0.4117(7) 0.8232(6) 0.6270(2) 0.0739(17) Uani 1 1 d . . .
H6A H 0.4953 0.9067 0.6121 0.111 Uiso 1 1 calc GR . .
H6B H 0.4049 0.8341 0.6680 0.111 Uiso 1 1 calc GR . .
H6C H 0.3271 0.8129 0.6083 0.111 Uiso 1 1 calc GR . .
O5 O 0.8204(9) 0.1616(10) 0.4939(3) 0.186(4) Uani 1 1 d . . .
C7 C 0.2465(7) 0.5352(6) 0.6266(2) 0.0817(19) Uani 1 1 d . . .
H7A H 0.1838 0.5516 0.6021 0.123 Uiso 1 1 calc GR . .
H7B H 0.2228 0.5387 0.6664 0.123 Uiso 1 1 calc GR . .
H7C H 0.2348 0.4422 0.6182 0.123 Uiso 1 1 calc GR . .
O0AA O 0.9871(6) 0.1839(8) 0.5584(4) 0.176(4) Uani 1 1 d . . .

loop_
_atom_site_aniso_label
_atom_site_aniso_U_11
_atom_site_aniso_U_22
_atom_site_aniso_U_33
_atom_site_aniso_U_23
_atom_site_aniso_U_13
_atom_site_aniso_U_12
Cu1 0.0257(2) 0.0257(2) 0.0213(2) 0.00276(10) -0.00276(10) 0.0097(2)
S2 0.0355(5) 0.0298(4) 0.0399(4) 0.0057(3) -0.0040(4) 0.0115(4)
S1 0.0498(6) 0.0623(7) 0.0325(4) 0.0030(4) 0.0058(4) 0.0310(5)
Cl1 0.0463(7) 0.0448(6) 0.1308(12) 0.0034(7) 0.0233(7) 0.0230(5)
O2 0.0392(15) 0.0319(12) 0.0289(10) 0.0049(9) -0.0012(10) 0.0114(12)
N1 0.0274(13) 0.0260(14) 0.0246(10) -0.0008(10) -0.0044(9) 0.0117(12)
O1 0.0442(16) 0.0571(18) 0.0329(11) -0.0012(12) 0.0049(11) 0.0286(14)
C5 0.0324(18) 0.0298(17) 0.0362(15) 0.0001(13) -0.0067(14) 0.0178(15)
C2 0.0323(18) 0.0332(18) 0.0323(14) -0.0038(13) -0.0068(13) 0.0208(16)
C3 0.0235(14) 0.0256(16) 0.0236(12) -0.0015(12) -0.0016(11) 0.0100(14)
C1 0.0329(19) 0.0312(18) 0.0283(13) -0.0047(13) -0.0061(13) 0.0163(15)
C4 0.0332(18) 0.0273(16) 0.0311(14) -0.0054(12) -0.0062(13) 0.0153(14)
O3 0.094(3) 0.047(2) 0.136(3) 0.014(2) 0.024(3) 0.035(2)
O4 0.086(4) 0.060(3) 0.232(6) 0.047(3) 0.075(4) 0.038(2)
C8 0.046(3) 0.045(3) 0.079(3) 0.023(2) 0.018(2) 0.012(2)
C9 0.053(3) 0.047(3) 0.070(2) 0.010(2) 0.000(2) 0.028(2)
C6 0.091(4) 0.056(3) 0.067(3) -0.007(2) 0.025(3) 0.031(3)
O5 0.172(7) 0.220(9) 0.137(5) -0.081(6) -0.006(5) 0.076(7)
C7 0.078(4) 0.059(3) 0.079(3) 0.008(3) 0.040(3) 0.013(3)
O0AA 0.072(4) 0.120(5) 0.360(11) 0.059(6) 0.050(5) 0.067(4)

loop_
_atom_type_symbol
_atom_type_description
_atom_type_scat_dispersion_real
_atom_type_scat_dispersion_imag
_atom_type_scat_source
C C 0.0033 0.0016 'International Tables Vol C Tables 4.2.6.8 and 6.1.1.4'
H H 0.0000 0.0000 'International Tables Vol C Tables 4.2.6.8 and 6.1.1.4'
Cl Cl 0.1484 0.1585 'International Tables Vol C Tables 4.2.6.8 and 6.1.1.4'
Cu Cu 0.3201 1.2651 'International Tables Vol C Tables 4.2.6.8 and 6.1.1.4'
N N 0.0061 0.0033 'International Tables Vol C Tables 4.2.6.8 and 6.1.1.4'
O O 0.0106 0.0060 'International Tables Vol C Tables 4.2.6.8 and 6.1.1.4'
S S 0.1246 0.1234 'International Tables Vol C Tables 4.2.6.8 and 6.1.1.4'

loop_
_geom_angle_atom_site_label_1
_geom_angle_atom_site_label_2
_geom_angle_atom_site_label_3
_geom_angle
_geom_angle_site_symmetry_1
_geom_angle_site_symmetry_3
O2 Cu1 O2 94.50(15) 6_556 .
O2 Cu1 N1 87.20(10) . .
O2 Cu1 N1 178.21(12) 6_556 .
O2 Cu1 N1 178.21(12) . 6_556
O2 Cu1 N1 87.20(10) 6_556 6_556
O2 Cu1 O1 90.28(10) . .
O2 Cu1 O1 90.28(10) 6_556 6_556
O2 Cu1 O1 85.19(10) . 6_556
O2 Cu1 O1 85.19(10) 6_556 .
N1 Cu1 N1 91.11(15) 6_556 .
N1 Cu1 O1 90.44(11) . 6_556
N1 Cu1 O1 94.23(10) . .
N1 Cu1 O1 90.44(11) 6_556 .
N1 Cu1 O1 94.23(10) 6_556 6_556
O1 Cu1 O1 173.34(16) . 6_556
O2 S2 C8 104.49(19) . .
O2 S2 C9 105.5(2) . .
C9 S2 C8 98.9(2) . .
O1 S1 C6 105.8(2) . .
O1 S1 C7 106.5(2) . .
C7 S1 C6 99.3(3) . .
O3 Cl1 O5 105.3(5) . .
O4 Cl1 O3 109.9(3) . .
O4 Cl1 O5 107.9(5) . .
O0AA Cl1 O3 111.5(4) . .
O0AA Cl1 O4 114.8(4) . .
O0AA Cl1 O5 106.9(6) . .
S2 O2 Cu1 119.71(12) . .
C5 N1 Cu1 120.3(2) . .
C5 N1 C1 118.0(3) . .
C1 N1 Cu1 121.2(2) . .
S1 O1 Cu1 128.61(16) . .
N1 C5 H5 118.6 . .
N1 C5 C4 122.7(3) . .
C4 C5 H5 118.6 . .
C3 C2 H2 120.1 . .
C1 C2 H2 120.1 . .
C1 C2 C3 119.8(3) . .
C2 C3 C3 121.30(19) . 5_766
C4 C3 C2 117.0(3) . .
C4 C3 C3 121.65(18) . 5_766
N1 C1 C2 122.1(3) . .
N1 C1 H1 118.9 . .
C2 C1 H1 118.9 . .
C5 C4 C3 120.1(3) . .
C5 C4 H4 120.0 . .
C3 C4 H4 120.0 . .
S2 C8 H8A 109.5 . .
S2 C8 H8B 109.5 . .
S2 C8 H8C 109.5 . .
H8A C8 H8B 109.5 . .
H8A C8 H8C 109.5 . .
H8B C8 H8C 109.5 . .
S2 C9 H9A 109.5 . .
S2 C9 H9B 109.5 . .
S2 C9 H9C 109.5 . .
H9A C9 H9B 109.5 . .
H9A C9 H9C 109.5 . .
H9B C9 H9C 109.5 . .
S1 C6 H6A 109.5 . .
S1 C6 H6B 109.5 . .
S1 C6 H6C 109.5 . .
H6A C6 H6B 109.5 . .
H6A C6 H6C 109.5 . .
H6B C6 H6C 109.5 . .
S1 C7 H7A 109.5 . .
S1 C7 H7B 109.5 . .
S1 C7 H7C 109.5 . .
H7A C7 H7B 109.5 . .
H7A C7 H7C 109.5 . .
H7B C7 H7C 109.5 . .

loop_
_geom_bond_atom_site_label_1
_geom_bond_atom_site_label_2
_geom_bond_distance
_geom_bond_site_symmetry_2
Cu1 O2 2.012(2) 6_556
Cu1 O2 2.012(2) .
Cu1 N1 2.018(2) .
Cu1 N1 2.018(2) 6_556
Cu1 O1 2.329(3) 6_556
Cu1 O1 2.329(3) .
S2 O2 1.530(3) .
S2 C8 1.776(4) .
S2 C9 1.773(5) .
S1 O1 1.500(2) .
S1 C6 1.765(5) .
S1 C7 1.756(6) .
Cl1 O3 1.413(4) .
Cl1 O4 1.390(5) .
Cl1 O5 1.453(6) .
Cl1 O0AA 1.339(5) .
N1 C5 1.338(4) .
N1 C1 1.343(4) .
C5 H5 0.9300 .
C5 C4 1.375(5) .
C2 H2 0.9300 .
C2 C3 1.400(5) .
C2 C1 1.378(4) .
C3 C3 1.499(5) 5_766
C3 C4 1.378(5) .
C1 H1 0.9300 .
C4 H4 0.9300 .
C8 H8A 0.9600 .
C8 H8B 0.9600 .
C8 H8C 0.9600 .
C9 H9A 0.9600 .
C9 H9B 0.9600 .
C9 H9C 0.9600 .
C6 H6A 0.9600 .
C6 H6B 0.9600 .
C6 H6C 0.9600 .
C7 H7A 0.9600 .
C7 H7B 0.9600 .
C7 H7C 0.9600 .

loop_
_geom_torsion_atom_site_label_1
_geom_torsion_atom_site_label_2
_geom_torsion_atom_site_label_3
_geom_torsion_atom_site_label_4
_geom_torsion
_geom_torsion_site_symmetry_1
_geom_torsion_site_symmetry_4
Cu1 N1 C5 C4 167.8(3) . .
Cu1 N1 C1 C2 -168.4(3) . .
N1 C5 C4 C3 0.5(5) . .
C5 N1 C1 C2 3.6(5) . .
C2 C3 C4 C5 3.7(5) . .
C3 C2 C1 N1 0.7(5) . .
C3 C3 C4 C5 -177.0(3) 5_766 .
C1 N1 C5 C4 -4.2(5) . .
C1 C2 C3 C3 176.4(3) . 5_766
C1 C2 C3 C4 -4.3(5) . .
C8 S2 O2 Cu1 -146.8(2) . .
C9 S2 O2 Cu1 109.5(2) . .
C6 S1 O1 Cu1 151.7(3) . .
C7 S1 O1 Cu1 -103.3(3) . .
